data_7239747
loop_
_publ_author_name
'Wang, Renjie'
'Liang, Yunfei'
'Liu, Gang'
'Pu, Shouzhi'

_publ_section_title
;
 Aggregation-induced emission compounds based on
 9,10-diheteroarylanthracene and their applications in cell imaging
;
_journal_issue 4
_journal_name_full 'RSC Advances'
_journal_page_first 2170
_journal_page_last 2179
_journal_paper_doi 10.1039/C9RA09290K
_journal_volume 10
_journal_year 2020
_chemical_formula_sum 'C22 H14 O2'
_chemical_formula_weight 310.33
_space_group_crystal_system monoclinic
_space_group_IT_number 14
_space_group_name_Hall '-P 2yn'
_space_group_name_H-M_alt 'P 1 21/n 1'
_atom_sites_solution_hydrogens geom
_audit_creation_method SHELXL-2016/6
_audit_update_record
;
2018-10-22 deposited with the CCDC.	2020-01-06 downloaded from the CCDC.
;
_cell_angle_alpha 90
_cell_angle_beta 111.284(2)
_cell_angle_gamma 90
_cell_formula_units_Z 2
_cell_length_a 9.1632(14)
_cell_length_b 8.9491(14)
_cell_length_c 10.3448(16)
_cell_measurement_reflns_used 2751
_cell_measurement_temperature 296(2)
_cell_measurement_theta_max 26.83
_cell_measurement_theta_min 2.39
_cell_volume 790.4(2)
_computing_cell_refinement 'Bruker SMART'
_computing_data_collection 'Bruker SMART'
_computing_data_reduction 'Bruker SAINT'
_computing_molecular_graphics 'Bruker SHELXTL'
_computing_publication_material 'Bruker SHELXTL'
_computing_structure_refinement 'SHELXL-2016/6 (Sheldrick, 2016)'
_computing_structure_solution 'SHELXT 2014/5 (Sheldrick, 2014)'
_diffrn_ambient_temperature 296(2)
_diffrn_measured_fraction_theta_full 0.998
_diffrn_measured_fraction_theta_max 0.956
_diffrn_measurement_device_type 'CCD area detector'
_diffrn_measurement_method 'phi and omega scans'
_diffrn_radiation_type MoK\a
_diffrn_radiation_wavelength 0.71073
_diffrn_reflns_av_R_equivalents 0.0226
_diffrn_reflns_av_unetI/netI 0.0208
_diffrn_reflns_Laue_measured_fraction_full 0.998
_diffrn_reflns_Laue_measured_fraction_max 0.956
_diffrn_reflns_limit_h_max 11
_diffrn_reflns_limit_h_min -11
_diffrn_reflns_limit_k_max 11
_diffrn_reflns_limit_k_min -11
_diffrn_reflns_limit_l_max 13
_diffrn_reflns_limit_l_min -13
_diffrn_reflns_number 6092
_diffrn_reflns_point_group_measured_fraction_full 0.998
_diffrn_reflns_point_group_measured_fraction_max 0.956
_diffrn_reflns_theta_full 25.242
_diffrn_reflns_theta_max 27.579
_diffrn_reflns_theta_min 3.106
_exptl_absorpt_coefficient_mu 0.083
_exptl_absorpt_correction_type multi-scan
_exptl_crystal_colour COLORLESS
_exptl_crystal_density_diffrn 1.304
_exptl_crystal_description BLOCK
_exptl_crystal_F_000 324
_exptl_crystal_size_max 0.300
_exptl_crystal_size_mid 0.260
_exptl_crystal_size_min 0.220
_exptl_transmission_factor_max 0.7456
_exptl_transmission_factor_min 0.6990
_refine_diff_density_max 0.163
_refine_diff_density_min -0.160
_refine_diff_density_rms 0.031
_refine_ls_extinction_coef 0.066(9)
_refine_ls_extinction_expression Fc^*^=kFc[1+0.001xFc^2^\l^3^/sin(2\q)]^-1/4^
_refine_ls_extinction_method 'SHELXL-2016/6 (Sheldrick 2016)'
_refine_ls_goodness_of_fit_ref 1.049
_refine_ls_hydrogen_treatment constr
_refine_ls_matrix_type full
_refine_ls_number_parameters 110
_refine_ls_number_reflns 1748
_refine_ls_number_restraints 0
_refine_ls_restrained_S_all 1.049
_refine_ls_R_factor_all 0.0577
_refine_ls_R_factor_gt 0.0421
_refine_ls_shift/su_max 0.000
_refine_ls_shift/su_mean 0.000
_refine_ls_structure_factor_coef Fsqd
_refine_ls_weighting_details 'w=1/[\s^2^(Fo^2^)+(0.0608P)^2^+0.1465P] where P=(Fo^2^+2Fc^2^)/3'
_refine_ls_weighting_scheme calc
_refine_ls_wR_factor_gt 0.1127
_refine_ls_wR_factor_ref 0.1248
_reflns_Friedel_coverage 0.000
_reflns_number_gt 1330
_reflns_number_total 1748
_reflns_threshold_expression 'I > 2\s(I)'
_cod_data_source_file c9ra09290k2.cif
_cod_data_source_block 1_CCDC3
_cod_depositor_comments 'Adding full bibliography for 7239744--7239747.cif.'
_cod_original_sg_symbol_H-M 'P 21/n'
_cod_database_code 7239747
_shelx_shelxl_version_number 2016/6
_shelx_space_group_comment
; 
The symmetry employed for this shelxl refinement is uniquely defined 
by the following loop, which should always be used as a source of 
symmetry information in preference to the above space-group names. 
They are only intended as comments. 
;
_shelx_estimated_absorpt_t_min 0.976
_shelx_estimated_absorpt_t_max 0.982

loop_
_space_group_symop_operation_xyz
'x, y, z'
'-x+1/2, y+1/2, -z+1/2'
'-x, -y, -z'
'x-1/2, -y-1/2, z-1/2'

loop_
_atom_site_label
_atom_site_type_symbol
_atom_site_fract_x
_atom_site_fract_y
_atom_site_fract_z
_atom_site_U_iso_or_equiv
_atom_site_adp_type
_atom_site_occupancy
_atom_site_site_symmetry_order
_atom_site_calc_flag
_atom_site_refinement_flags_posn
_atom_site_refinement_flags_adp
O1 O 0.34107(14) 0.25440(12) 0.70407(11) 0.0659(4) Uani 1 1 d . .
C4 C 0.33487(15) 0.50376(13) 0.46312(12) 0.0399(3) Uani 1 1 d . .
C7 C 0.42091(15) 0.37923(13) 0.53432(12) 0.0407(3) Uani 1 1 d . .
C3 C 0.41525(15) 0.62652(13) 0.42919(12) 0.0401(3) Uani 1 1 d . .
C8 C 0.33935(16) 0.25387(15) 0.57251(14) 0.0461(4) Uani 1 1 d . .
C5 C 0.16824(16) 0.51220(16) 0.42184(15) 0.0501(4) Uani 1 1 d . .
H5 H 0.114050 0.432553 0.440944 0.060 Uiso 1 1 calc R U
C2 C 0.32492(18) 0.75309(15) 0.35988(15) 0.0504(4) Uani 1 1 d . .
H2 H 0.375311 0.834355 0.338526 0.060 Uiso 1 1 calc R U
C1 C 0.16722(18) 0.75663(17) 0.32482(17) 0.0567(4) Uani 1 1 d . .
H1 H 0.110962 0.840228 0.280356 0.068 Uiso 1 1 calc R U
C6 C 0.08779(18) 0.63416(17) 0.35537(17) 0.0572(4) Uani 1 1 d . .
H6 H -0.020523 0.637233 0.329688 0.069 Uiso 1 1 calc R U
C11 C 0.2602(2) 0.1287(2) 0.7156(2) 0.0730(6) Uani 1 1 d . .
H11 H 0.243156 0.100933 0.795650 0.088 Uiso 1 1 calc R U
C10 C 0.2110(2) 0.0542(2) 0.6009(2) 0.0808(6) Uani 1 1 d . .
H10 H 0.154008 -0.034323 0.583575 0.097 Uiso 1 1 calc R U
C9 C 0.2611(3) 0.1344(2) 0.5069(2) 0.0923(7) Uani 1 1 d . .
H9 H 0.242697 0.108113 0.415317 0.111 Uiso 1 1 calc R U

loop_
_atom_site_aniso_label
_atom_site_aniso_U_11
_atom_site_aniso_U_22
_atom_site_aniso_U_33
_atom_site_aniso_U_23
_atom_site_aniso_U_13
_atom_site_aniso_U_12
O1 0.0838(8) 0.0626(7) 0.0651(7) 0.0073(5) 0.0438(6) -0.0071(6)
C4 0.0487(7) 0.0355(7) 0.0389(6) -0.0050(5) 0.0197(5) -0.0045(5)
C7 0.0514(7) 0.0339(6) 0.0403(6) -0.0030(5) 0.0207(6) -0.0062(5)
C3 0.0507(7) 0.0342(6) 0.0378(6) -0.0031(5) 0.0191(5) -0.0040(5)
C8 0.0492(7) 0.0416(7) 0.0496(8) 0.0065(6) 0.0205(6) -0.0026(6)
C5 0.0500(8) 0.0474(8) 0.0560(8) -0.0004(6) 0.0230(6) -0.0063(6)
C2 0.0593(9) 0.0388(7) 0.0567(8) 0.0055(6) 0.0253(7) 0.0000(6)
C1 0.0594(9) 0.0485(8) 0.0619(9) 0.0086(7) 0.0214(7) 0.0093(7)
C6 0.0475(8) 0.0573(9) 0.0657(9) 0.0016(7) 0.0192(7) 0.0018(7)
C11 0.0690(11) 0.0710(12) 0.0950(14) 0.0376(11) 0.0488(10) 0.0064(9)
C10 0.0708(11) 0.0646(11) 0.0980(15) 0.0272(11) 0.0199(10) -0.0226(9)
C9 0.1361(19) 0.0682(12) 0.0687(11) -0.0023(9) 0.0325(12) -0.0529(12)

loop_
_atom_type_symbol
_atom_type_description
_atom_type_scat_dispersion_real
_atom_type_scat_dispersion_imag
_atom_type_scat_source
C C 0.0033 0.0016 'International Tables Vol C Tables 4.2.6.8 and 6.1.1.4'
H H 0.0000 0.0000 'International Tables Vol C Tables 4.2.6.8 and 6.1.1.4'
O O 0.0106 0.0060 'International Tables Vol C Tables 4.2.6.8 and 6.1.1.4'

loop_
_geom_angle_atom_site_label_1
_geom_angle_atom_site_label_2
_geom_angle_atom_site_label_3
_geom_angle
_geom_angle_site_symmetry_1
_geom_angle_site_symmetry_3
C8 O1 C11 105.91(13) . .
C7 C4 C5 122.14(12) . .
C7 C4 C3 119.60(12) . .
C5 C4 C3 118.26(12) . .
C4 C7 C3 120.55(11) . 3_666
C4 C7 C8 119.91(11) . .
C3 C7 C8 119.54(11) 3_666 .
C7 C3 C2 121.91(12) 3_666 .
C7 C3 C4 119.84(11) 3_666 .
C2 C3 C4 118.24(12) . .
C9 C8 O1 108.87(13) . .
C9 C8 C7 134.85(14) . .
O1 C8 C7 116.28(11) . .
C6 C5 C4 121.25(13) . .
C6 C5 H5 119.4 . .
C4 C5 H5 119.4 . .
C1 C2 C3 121.21(13) . .
C1 C2 H2 119.4 . .
C3 C2 H2 119.4 . .
C2 C1 C6 120.48(13) . .
C2 C1 H1 119.8 . .
C6 C1 H1 119.8 . .
C5 C6 C1 120.54(14) . .
C5 C6 H6 119.7 . .
C1 C6 H6 119.7 . .
C10 C11 O1 111.16(15) . .
C10 C11 H11 124.4 . .
O1 C11 H11 124.4 . .
C11 C10 C9 106.18(16) . .
C11 C10 H10 126.9 . .
C9 C10 H10 126.9 . .
C8 C9 C10 107.87(18) . .
C8 C9 H9 126.1 . .
C10 C9 H9 126.1 . .

loop_
_geom_bond_atom_site_label_1
_geom_bond_atom_site_label_2
_geom_bond_distance
_geom_bond_site_symmetry_2
O1 C8 1.3552(17) .
O1 C11 1.376(2) .
C4 C7 1.4087(18) .
C4 C5 1.4304(19) .
C4 C3 1.4353(17) .
C7 C3 1.4098(18) 3_666
C7 C8 1.4791(17) .
C3 C2 1.4323(18) .
C8 C9 1.329(2) .
C5 C6 1.356(2) .
C5 H5 0.9300 .
C2 C1 1.357(2) .
C2 H2 0.9300 .
C1 C6 1.413(2) .
C1 H1 0.9300 .
C6 H6 0.9300 .
C11 C10 1.292(3) .
C11 H11 0.9300 .
C10 C9 1.412(3) .
C10 H10 0.9300 .
C9 H9 0.9300 .

loop_
_geom_torsion_atom_site_label_1
_geom_torsion_atom_site_label_2
_geom_torsion_atom_site_label_3
_geom_torsion_atom_site_label_4
_geom_torsion
_geom_torsion_site_symmetry_1
_geom_torsion_site_symmetry_4
C5 C4 C7 C3 178.67(12) . 3_666
C3 C4 C7 C3 -0.82(19) . 3_666
C5 C4 C7 C8 -1.93(18) . .
C3 C4 C7 C8 178.58(11) . .
C7 C4 C3 C7 0.81(19) . 3_666
C5 C4 C3 C7 -178.70(11) . 3_666
C7 C4 C3 C2 -178.45(11) . .
C5 C4 C3 C2 2.04(17) . .
C11 O1 C8 C9 0.17(19) . .
C11 O1 C8 C7 -179.63(12) . .
C4 C7 C8 C9 82.7(2) . .
C3 C7 C8 C9 -97.8(2) 3_666 .
C4 C7 C8 O1 -97.53(15) . .
C3 C7 C8 O1 81.88(15) 3_666 .
C7 C4 C5 C6 178.90(13) . .
C3 C4 C5 C6 -1.6(2) . .
C7 C3 C2 C1 179.66(13) 3_666 .
C4 C3 C2 C1 -1.1(2) . .
C3 C2 C1 C6 -0.4(2) . .
C4 C5 C6 C1 0.1(2) . .
C2 C1 C6 C5 0.9(2) . .
C8 O1 C11 C10 -0.01(19) . .
O1 C11 C10 C9 -0.1(2) . .
O1 C8 C9 C10 -0.3(2) . .
C7 C8 C9 C10 179.48(16) . .
C11 C10 C9 C8 0.3(3) . .
